data_4073814
loop_
_publ_author_name
'Moulton, Benjamin E.'
'Duhme-Klair, Anne K.'
'Fairlamb, Ian J. S.'
'Lynam, Jason M.'
'Whitwood, Adrian C.'

_publ_section_title
;
 A Rationale for the Linear Correlation of Aryl Substituent Effects in
 Iron(0) Tricarbonyl Complexes Containing \a,\b-Unsaturated Enone
 (Chalcone) Ligands
;
_journal_issue 25
_journal_name_full Organometallics
_journal_page_first 6354
_journal_paper_doi 10.1021/om7006425
_journal_volume 26
_journal_year 2007
_chemical_formula_moiety 'C19 H11 F3 Fe O4'
_chemical_formula_sum 'C19 H11 F3 Fe O4'
_chemical_formula_weight 416.13
_chemical_name_systematic
; 
 ? 
;
_space_group_IT_number 14
_symmetry_cell_setting monoclinic
_symmetry_space_group_name_Hall '-P 2ybc'
_symmetry_space_group_name_H-M 'P 1 21/c 1'
_atom_sites_solution_hydrogens geom
_atom_sites_solution_primary direct
_atom_sites_solution_secondary difmap
_audit_creation_method SHELXL-97
_cell_angle_alpha 90.00
_cell_angle_beta 103.249(4)
_cell_angle_gamma 90.00
_cell_formula_units_Z 4
_cell_length_a 11.428(2)
_cell_length_b 16.292(3)
_cell_length_c 9.2583(17)
_cell_measurement_reflns_used 7780
_cell_measurement_temperature 100(2)
_cell_measurement_theta_max 30.05
_cell_measurement_theta_min 2.50
_cell_volume 1677.9(5)
_computing_cell_refinement 'Bruker SMART'
_computing_data_collection 'Bruker SMART'
_computing_data_reduction 'Bruker SAINT'
_computing_molecular_graphics 'Bruker SHELXTL'
_computing_publication_material 'Bruker SHELXTL'
_computing_structure_refinement 'SHELXL-97 (Sheldrick, 1997)'
_computing_structure_solution 'SHELXS-97 (Sheldrick, 1990)'
_diffrn_ambient_temperature 100(2)
_diffrn_measured_fraction_theta_full 0.973
_diffrn_measured_fraction_theta_max 0.973
_diffrn_measurement_device_type 'CCD area detector'
_diffrn_measurement_method 'phi and omega scans'
_diffrn_radiation_monochromator graphite
_diffrn_radiation_source 'fine-focus sealed tube'
_diffrn_radiation_type MoK\a
_diffrn_radiation_wavelength 0.71073
_diffrn_reflns_av_R_equivalents 0.0221
_diffrn_reflns_av_sigmaI/netI 0.0226
_diffrn_reflns_limit_h_max 15
_diffrn_reflns_limit_h_min -15
_diffrn_reflns_limit_k_max 22
_diffrn_reflns_limit_k_min -22
_diffrn_reflns_limit_l_max 12
_diffrn_reflns_limit_l_min -12
_diffrn_reflns_number 18656
_diffrn_reflns_theta_full 30.05
_diffrn_reflns_theta_max 30.05
_diffrn_reflns_theta_min 1.83
_exptl_absorpt_coefficient_mu 0.954
_exptl_absorpt_correction_T_max 1.000
_exptl_absorpt_correction_T_min 0.763
_exptl_absorpt_correction_type multi-scan
_exptl_absorpt_process_details 'SADABS v2.03; (Sheldrick)'
_exptl_crystal_colour orange
_exptl_crystal_density_diffrn 1.647
_exptl_crystal_density_meas 0
_exptl_crystal_density_method 'not measured'
_exptl_crystal_description block
_exptl_crystal_F_000 840
_exptl_crystal_size_max 0.27
_exptl_crystal_size_mid 0.10
_exptl_crystal_size_min 0.08
_refine_diff_density_max 0.449
_refine_diff_density_min -0.229
_refine_diff_density_rms 0.063
_refine_ls_extinction_method none
_refine_ls_goodness_of_fit_ref 1.020
_refine_ls_hydrogen_treatment mixed
_refine_ls_matrix_type full
_refine_ls_number_parameters 288
_refine_ls_number_reflns 4781
_refine_ls_number_restraints 0
_refine_ls_restrained_S_all 1.020
_refine_ls_R_factor_all 0.0346
_refine_ls_R_factor_gt 0.0296
_refine_ls_shift/su_max 0.001
_refine_ls_shift/su_mean 0.000
_refine_ls_structure_factor_coef Fsqd
_refine_ls_weighting_details 'calc w=1/[\s^2^(Fo^2^)+(0.0424P)^2^+0.6695P] where P=(Fo^2^+2Fc^2^)/3'
_refine_ls_weighting_scheme calc
_refine_ls_wR_factor_gt 0.0746
_refine_ls_wR_factor_ref 0.0773
_reflns_number_gt 4249
_reflns_number_total 4781
_reflns_threshold_expression >2sigma(I)
_cod_data_source_file om7006425-file001.cif
_cod_data_source_block 2j
_cod_depositor_comments
;
The following automatic conversions were performed:

'_symmetry_cell_setting' value 'Monoclinic' changed to 'monoclinic'
according to /home/saulius/struct/CIF-dictionaries/cif_core.dic
dictionary named 'cif_core.dic' version 2.4.1 from 2010-06-29.

Automatic conversion script
Id: cif_fix_values 1715 2011-07-08 13:25:40Z adriana 
;
_cod_original_sg_symbol_H-M P2(1)/c
_cod_database_code 4073814

loop_
_symmetry_equiv_pos_as_xyz
'x, y, z'
'-x, y+1/2, -z+1/2'
'-x, -y, -z'
'x, -y-1/2, z-1/2'

loop_
_atom_site_label
_atom_site_type_symbol
_atom_site_fract_x
_atom_site_fract_y
_atom_site_fract_z
_atom_site_U_iso_or_equiv
_atom_site_adp_type
_atom_site_occupancy
_atom_site_symmetry_multiplicity
_atom_site_calc_flag
C1 C 0.83294(11) 0.19844(8) 0.80774(14) 0.0169(2) Uani 1 1 d
C2 C 0.92411(11) 0.20613(8) 0.72587(14) 0.0171(2) Uani 1 1 d
C3 C 1.02630(11) 0.15410(8) 0.77526(14) 0.0172(2) Uani 1 1 d
C4 C 1.12495(11) 0.14796(8) 0.69716(15) 0.0176(2) Uani 1 1 d
C5 C 1.23773(12) 0.11438(8) 0.76607(15) 0.0195(2) Uani 1 1 d
C6 C 1.32851(13) 0.10695(9) 0.68919(19) 0.0254(3) Uani 1 1 d
C7 C 1.31028(14) 0.13294(9) 0.54365(19) 0.0292(3) Uani 1 1 d
C8 C 1.20110(14) 0.16719(9) 0.47457(18) 0.0268(3) Uani 1 1 d
C9 C 1.11002(13) 0.17463(8) 0.55042(16) 0.0213(3) Uani 1 1 d
C10 C 0.72452(11) 0.25049(8) 0.78929(13) 0.0168(2) Uani 1 1 d
C11 C 0.63120(13) 0.22395(9) 0.85211(15) 0.0218(3) Uani 1 1 d
C12 C 0.52959(13) 0.27194(9) 0.84232(16) 0.0245(3) Uani 1 1 d
C13 C 0.52090(13) 0.34673(9) 0.76896(16) 0.0240(3) Uani 1 1 d
C14 C 0.61296(13) 0.37341(9) 0.70628(16) 0.0236(3) Uani 1 1 d
C15 C 0.71538(12) 0.32570(8) 0.71631(15) 0.0197(2) Uani 1 1 d
C16 C 1.26242(13) 0.08395(9) 0.92299(17) 0.0232(3) Uani 1 1 d
C17 C 0.70507(13) 0.06126(9) 0.66388(16) 0.0225(3) Uani 1 1 d
C18 C 0.92913(12) -0.01239(9) 0.79046(14) 0.0199(2) Uani 1 1 d
C19 C 0.87762(11) 0.06325(8) 0.53164(15) 0.0182(2) Uani 1 1 d
F1 F 1.24804(8) 0.14201(6) 1.02097(10) 0.0309(2) Uani 1 1 d
F2 F 1.37626(8) 0.05680(6) 0.97098(11) 0.0327(2) Uani 1 1 d
F3 F 1.19158(8) 0.02115(6) 0.94062(10) 0.02771(19) Uani 1 1 d
Fe1 Fe 0.864963(16) 0.085831(11) 0.715031(19) 0.01531(6) Uani 1 1 d
H2 H 0.9134(15) 0.2425(10) 0.6450(19) 0.020(4) Uiso 1 1 d
H3 H 1.0462(14) 0.1419(10) 0.8757(18) 0.016(4) Uiso 1 1 d
H6 H 1.403(2) 0.0836(12) 0.739(2) 0.036(5) Uiso 1 1 d
H7 H 1.3726(19) 0.1273(13) 0.496(2) 0.038(5) Uiso 1 1 d
H8 H 1.1899(16) 0.1847(11) 0.381(2) 0.025(4) Uiso 1 1 d
H9 H 1.0358(16) 0.1983(11) 0.499(2) 0.025(4) Uiso 1 1 d
H11 H 0.6378(17) 0.1739(12) 0.902(2) 0.030(5) Uiso 1 1 d
H12 H 0.4632(17) 0.2528(12) 0.885(2) 0.030(5) Uiso 1 1 d
H13 H 0.4507(18) 0.3781(12) 0.761(2) 0.033(5) Uiso 1 1 d
H14 H 0.6056(16) 0.4239(11) 0.656(2) 0.022(4) Uiso 1 1 d
H15 H 0.7761(17) 0.3440(11) 0.676(2) 0.027(5) Uiso 1 1 d
O1 O 0.85039(9) 0.13939(6) 0.90569(10) 0.02040(19) Uani 1 1 d
O2 O 0.60608(10) 0.04506(7) 0.63254(15) 0.0349(3) Uani 1 1 d
O3 O 0.96609(10) -0.07431(7) 0.83428(12) 0.0277(2) Uani 1 1 d
O4 O 0.88665(9) 0.04817(7) 0.41453(11) 0.0238(2) Uani 1 1 d

loop_
_atom_site_aniso_label
_atom_site_aniso_U_11
_atom_site_aniso_U_22
_atom_site_aniso_U_33
_atom_site_aniso_U_23
_atom_site_aniso_U_13
_atom_site_aniso_U_12
C1 0.0172(6) 0.0191(6) 0.0137(5) -0.0011(4) 0.0022(4) 0.0021(5)
C2 0.0172(6) 0.0174(6) 0.0162(6) -0.0004(4) 0.0028(4) 0.0012(5)
C3 0.0149(5) 0.0203(6) 0.0161(6) -0.0011(5) 0.0027(4) 0.0013(4)
C4 0.0153(5) 0.0161(6) 0.0213(6) -0.0027(5) 0.0043(5) -0.0014(4)
C5 0.0151(6) 0.0181(6) 0.0249(6) -0.0045(5) 0.0036(5) -0.0009(5)
C6 0.0173(6) 0.0214(6) 0.0389(8) -0.0037(6) 0.0093(6) -0.0016(5)
C7 0.0268(7) 0.0244(7) 0.0429(9) -0.0016(6) 0.0213(7) -0.0034(6)
C8 0.0324(8) 0.0230(7) 0.0292(7) 0.0010(6) 0.0158(6) -0.0053(6)
C9 0.0211(6) 0.0200(6) 0.0236(6) 0.0008(5) 0.0070(5) -0.0016(5)
C10 0.0165(5) 0.0189(6) 0.0140(5) -0.0026(4) 0.0016(4) 0.0029(5)
C11 0.0237(7) 0.0213(6) 0.0222(6) 0.0022(5) 0.0086(5) 0.0041(5)
C12 0.0215(6) 0.0274(7) 0.0271(7) -0.0003(6) 0.0104(5) 0.0033(5)
C13 0.0214(6) 0.0254(7) 0.0247(7) -0.0016(5) 0.0041(5) 0.0081(5)
C14 0.0255(7) 0.0200(6) 0.0250(7) 0.0029(5) 0.0053(5) 0.0057(5)
C15 0.0189(6) 0.0198(6) 0.0204(6) -0.0002(5) 0.0044(5) 0.0010(5)
C16 0.0168(6) 0.0245(7) 0.0256(7) -0.0056(5) -0.0007(5) 0.0058(5)
C17 0.0221(6) 0.0202(6) 0.0266(7) -0.0017(5) 0.0087(5) 0.0009(5)
C18 0.0196(6) 0.0241(6) 0.0166(6) 0.0011(5) 0.0055(5) 0.0017(5)
C19 0.0141(5) 0.0190(6) 0.0206(6) 0.0021(5) 0.0018(4) 0.0013(5)
F1 0.0280(4) 0.0345(5) 0.0261(4) -0.0117(4) -0.0026(3) 0.0111(4)
F2 0.0186(4) 0.0393(5) 0.0346(5) -0.0085(4) -0.0053(3) 0.0113(4)
F3 0.0280(4) 0.0288(4) 0.0248(4) 0.0048(3) 0.0028(3) 0.0019(4)
Fe1 0.01424(9) 0.01717(10) 0.01486(10) 0.00165(6) 0.00407(6) 0.00214(6)
O1 0.0234(5) 0.0237(5) 0.0147(4) 0.0030(3) 0.0057(3) 0.0072(4)
O2 0.0191(5) 0.0350(6) 0.0518(7) -0.0085(5) 0.0107(5) -0.0031(4)
O3 0.0312(6) 0.0252(5) 0.0260(5) 0.0066(4) 0.0051(4) 0.0069(4)
O4 0.0242(5) 0.0288(5) 0.0178(5) -0.0013(4) 0.0035(4) 0.0025(4)

loop_
_atom_type_symbol
_atom_type_description
_atom_type_scat_dispersion_real
_atom_type_scat_dispersion_imag
_atom_type_scat_source
C C 0.0033 0.0016 'International Tables Vol C Tables 4.2.6.8 and 6.1.1.4'
H H 0.0000 0.0000 'International Tables Vol C Tables 4.2.6.8 and 6.1.1.4'
O O 0.0106 0.0060 'International Tables Vol C Tables 4.2.6.8 and 6.1.1.4'
F F 0.0171 0.0103 'International Tables Vol C Tables 4.2.6.8 and 6.1.1.4'
Fe Fe 0.3463 0.8444 'International Tables Vol C Tables 4.2.6.8 and 6.1.1.4'

loop_
_geom_angle_atom_site_label_1
_geom_angle_atom_site_label_2
_geom_angle_atom_site_label_3
_geom_angle
O1 C1 C2 114.81(11)
O1 C1 C10 119.56(11)
C2 C1 C10 125.63(11)
O1 C1 Fe1 68.02(7)
C2 C1 Fe1 69.00(7)
C10 C1 Fe1 132.53(9)
C1 C2 C3 114.83(11)
C1 C2 Fe1 70.87(7)
C3 C2 Fe1 71.80(8)
C1 C2 H2 120.0(10)
C3 C2 H2 125.2(10)
Fe1 C2 H2 125.2(10)
C2 C3 C4 122.88(12)
C2 C3 Fe1 68.22(7)
C4 C3 Fe1 123.56(9)
C2 C3 H3 116.2(10)
C4 C3 H3 116.0(10)
Fe1 C3 H3 98.7(10)
C9 C4 C5 117.06(12)
C9 C4 C3 121.20(12)
C5 C4 C3 121.74(12)
C6 C5 C4 120.89(13)
C6 C5 C16 118.04(13)
C4 C5 C16 121.06(12)
C7 C6 C5 120.58(14)
C7 C6 H6 120.7(13)
C5 C6 H6 118.7(13)
C6 C7 C8 119.54(14)
C6 C7 H7 118.5(13)
C8 C7 H7 121.9(13)
C7 C8 C9 120.21(14)
C7 C8 H8 119.4(12)
C9 C8 H8 120.4(12)
C8 C9 C4 121.71(13)
C8 C9 H9 118.0(11)
C4 C9 H9 120.3(11)
C15 C10 C11 119.73(12)
C15 C10 C1 121.92(12)
C11 C10 C1 118.32(12)
C12 C11 C10 120.46(13)
C12 C11 H11 119.9(12)
C10 C11 H11 119.6(12)
C11 C12 C13 119.51(13)
C11 C12 H12 120.4(11)
C13 C12 H12 120.1(11)
C14 C13 C12 120.36(13)
C14 C13 H13 120.9(12)
C12 C13 H13 118.7(12)
C13 C14 C15 120.40(13)
C13 C14 H14 119.6(11)
C15 C14 H14 120.0(11)
C14 C15 C10 119.54(13)
C14 C15 H15 119.9(12)
C10 C15 H15 120.6(12)
F3 C16 F1 106.52(12)
F3 C16 F2 105.90(12)
F1 C16 F2 105.41(11)
F3 C16 C5 112.73(11)
F1 C16 C5 113.30(12)
F2 C16 C5 112.37(12)
O2 C17 Fe1 179.20(14)
O3 C18 Fe1 177.95(13)
O4 C19 Fe1 179.28(13)
C19 Fe1 C17 90.15(6)
C19 Fe1 C18 94.04(6)
C17 Fe1 C18 101.36(6)
C19 Fe1 O1 166.22(5)
C17 Fe1 O1 92.50(5)
C18 Fe1 O1 98.69(5)
C19 Fe1 C2 98.36(6)
C17 Fe1 C2 121.16(6)
C18 Fe1 C2 135.40(6)
O1 Fe1 C2 68.77(5)
C19 Fe1 C1 129.35(6)
C17 Fe1 C1 92.29(6)
C18 Fe1 C1 134.60(5)
O1 Fe1 C1 37.04(4)
C2 Fe1 C1 40.12(5)
C19 Fe1 C3 95.96(6)
C17 Fe1 C3 160.82(6)
C18 Fe1 C3 96.33(6)
O1 Fe1 C3 77.46(5)
C2 Fe1 C3 39.97(5)
C1 Fe1 C3 69.81(5)
C1 O1 Fe1 74.94(7)

loop_
_geom_bond_atom_site_label_1
_geom_bond_atom_site_label_2
_geom_bond_distance
C1 O1 1.3056(16)
C1 C2 1.4275(18)
C1 C10 1.4788(17)
C1 Fe1 2.0929(13)
C2 C3 1.4307(17)
C2 Fe1 2.0681(14)
C2 H2 0.940(17)
C3 C4 1.4756(18)
C3 Fe1 2.1156(13)
C3 H3 0.926(16)
C4 C9 1.3991(19)
C4 C5 1.4109(18)
C5 C6 1.3914(19)
C5 C16 1.499(2)
C6 C7 1.382(2)
C6 H6 0.95(2)
C7 C8 1.382(2)
C7 H7 0.93(2)
C8 C9 1.3879(19)
C8 H8 0.896(18)
C9 H9 0.952(18)
C10 C15 1.3915(19)
C10 C11 1.3953(19)
C11 C12 1.3856(19)
C11 H11 0.93(2)
C12 C13 1.387(2)
C12 H12 0.985(19)
C13 C14 1.383(2)
C13 H13 0.94(2)
C14 C15 1.3904(19)
C14 H14 0.941(18)
C15 H15 0.913(19)
C16 F3 1.3376(18)
C16 F1 1.3466(16)
C16 F2 1.3493(16)
C17 O2 1.1327(18)
C17 Fe1 1.8240(15)
C18 O3 1.1323(17)
C18 Fe1 1.8306(14)
C19 O4 1.1393(17)
C19 Fe1 1.7752(14)
Fe1 O1 2.0099(10)

loop_
_geom_torsion_atom_site_label_1
_geom_torsion_atom_site_label_2
_geom_torsion_atom_site_label_3
_geom_torsion_atom_site_label_4
_geom_torsion
O1 C1 C2 C3 -6.60(16)
C10 C1 C2 C3 173.64(12)
Fe1 C1 C2 C3 -58.36(10)
O1 C1 C2 Fe1 51.75(10)
C10 C1 C2 Fe1 -128.01(13)
C1 C2 C3 C4 174.64(11)
Fe1 C2 C3 C4 116.78(12)
C1 C2 C3 Fe1 57.85(10)
C2 C3 C4 C9 -17.67(19)
Fe1 C3 C4 C9 66.52(16)
C2 C3 C4 C5 162.97(13)
Fe1 C3 C4 C5 -112.85(13)
C9 C4 C5 C6 -1.25(19)
C3 C4 C5 C6 178.14(13)
C9 C4 C5 C16 -179.88(12)
C3 C4 C5 C16 -0.49(19)
C4 C5 C6 C7 0.5(2)
C16 C5 C6 C7 179.13(13)
C5 C6 C7 C8 0.5(2)
C6 C7 C8 C9 -0.7(2)
C7 C8 C9 C4 -0.2(2)
C5 C4 C9 C8 1.1(2)
C3 C4 C9 C8 -178.28(13)
O1 C1 C10 C15 163.44(12)
C2 C1 C10 C15 -16.8(2)
Fe1 C1 C10 C15 -110.20(14)
O1 C1 C10 C11 -14.24(18)
C2 C1 C10 C11 165.51(13)
Fe1 C1 C10 C11 72.11(16)
C15 C10 C11 C12 0.0(2)
C1 C10 C11 C12 177.73(12)
C10 C11 C12 C13 0.2(2)
C11 C12 C13 C14 -0.1(2)
C12 C13 C14 C15 -0.1(2)
C13 C14 C15 C10 0.4(2)
C11 C10 C15 C14 -0.3(2)
C1 C10 C15 C14 -177.93(12)
C6 C5 C16 F3 -116.03(14)
C4 C5 C16 F3 62.63(17)
C6 C5 C16 F1 122.89(14)
C4 C5 C16 F1 -58.45(17)
C6 C5 C16 F2 3.54(18)
C4 C5 C16 F2 -177.80(12)
C1 C2 Fe1 C19 145.10(8)
C3 C2 Fe1 C19 -89.32(8)
C1 C2 Fe1 C17 49.83(9)
C3 C2 Fe1 C17 175.40(8)
C1 C2 Fe1 C18 -110.40(9)
C3 C2 Fe1 C18 15.18(11)
C1 C2 Fe1 O1 -29.79(7)
C3 C2 Fe1 O1 95.79(8)
C3 C2 Fe1 C1 125.58(10)
C1 C2 Fe1 C3 -125.58(10)
O1 C1 Fe1 C19 -176.82(7)
C2 C1 Fe1 C19 -47.06(10)
C10 C1 Fe1 C19 72.59(14)
O1 C1 Fe1 C17 91.11(8)
C2 C1 Fe1 C17 -139.13(8)
C10 C1 Fe1 C17 -19.48(13)
O1 C1 Fe1 C18 -17.33(11)
C2 C1 Fe1 C18 112.43(9)
C10 C1 Fe1 C18 -127.92(12)
C2 C1 Fe1 O1 129.76(11)
C10 C1 Fe1 O1 -110.59(15)
O1 C1 Fe1 C2 -129.76(11)
C10 C1 Fe1 C2 119.65(15)
O1 C1 Fe1 C3 -95.93(8)
C2 C1 Fe1 C3 33.83(7)
C10 C1 Fe1 C3 153.48(13)
C2 C3 Fe1 C19 95.91(8)
C4 C3 Fe1 C19 -19.97(12)
C2 C3 Fe1 C17 -12.0(2)
C4 C3 Fe1 C17 -127.93(17)
C2 C3 Fe1 C18 -169.34(8)
C4 C3 Fe1 C18 74.78(11)
C2 C3 Fe1 O1 -71.81(7)
C4 C3 Fe1 O1 172.31(11)
C4 C3 Fe1 C2 -115.88(14)
C2 C3 Fe1 C1 -33.95(7)
C4 C3 Fe1 C1 -149.83(12)
C2 C1 O1 Fe1 -52.25(10)
C10 C1 O1 Fe1 127.53(11)
C19 Fe1 O1 C1 10.4(2)
C17 Fe1 O1 C1 -90.49(8)
C18 Fe1 O1 C1 167.61(8)
C2 Fe1 O1 C1 32.10(7)
C3 Fe1 O1 C1 73.00(8)
